data_1552549
loop_
_publ_author_name
'Soe, Eaindar'
'Ehlke, Beatriz'
'Oliver, Scott R. J.'

_publ_section_title
;
 A Cationic Silver Pyrazine Coordination Polymer with High Capacity Anion
 Uptake from Water.
;
_journal_issue 13
_journal_name_full 'Environmental science &amp; technology'
_journal_page_first 7663
_journal_page_last 7672
_journal_paper_doi 10.1021/acs.est.9b01633
_journal_volume 53
_journal_year 2019
_chemical_formula_sum 'C4 H4 Ag N3 O3'
_chemical_formula_weight 249.97
_space_group_crystal_system triclinic
_space_group_IT_number 2
_space_group_name_Hall '-P 1'
_space_group_name_H-M_alt 'P -1'
_symmetry_space_group_name_Hall '-P 1'
_symmetry_space_group_name_H-M 'P -1'
_atom_sites_solution_hydrogens geom
_atom_sites_solution_primary heavy
_atom_sites_solution_secondary difmap
_audit_creation_method SHELXL-2017/1
_cell_angle_alpha 90.147(11)
_cell_angle_beta 95.880(14)
_cell_angle_gamma 90.159(19)
_cell_formula_units_Z 2
_cell_length_a 3.4831(7)
_cell_length_b 6.4226(12)
_cell_length_c 14.177(3)
_cell_measurement_reflns_used 2358
_cell_measurement_temperature 120(2)
_cell_measurement_theta_max 28.79
_cell_measurement_theta_min 3.17
_cell_volume 315.48(11)
_computing_cell_refinement 'Bruker SAINT'
_computing_data_collection 'Bruker APEX3'
_computing_data_reduction 'Bruker SAINT'
_computing_molecular_graphics 'Bruker SHELXTL'
_computing_publication_material 'Bruker SHELXTL'
_computing_structure_refinement 'SHELXL-2017/1 (Sheldrick, 2017)'
_computing_structure_solution 'SHELXS-97 (Sheldrick 2008)'
_diffrn_ambient_temperature 120(2)
_diffrn_measured_fraction_theta_full 0.992
_diffrn_measured_fraction_theta_max 0.983
_diffrn_measurement_device_type 'Bruker APEX-II CCD'
_diffrn_measurement_method '\f and \w scans'
_diffrn_radiation_type MoK\a
_diffrn_radiation_wavelength 0.71073
_diffrn_reflns_av_unetI/netI 0.0453
_diffrn_reflns_Laue_measured_fraction_full 0.992
_diffrn_reflns_Laue_measured_fraction_max 0.983
_diffrn_reflns_limit_h_max 4
_diffrn_reflns_limit_h_min -4
_diffrn_reflns_limit_k_max 8
_diffrn_reflns_limit_k_min -8
_diffrn_reflns_limit_l_max 3
_diffrn_reflns_limit_l_min -19
_diffrn_reflns_number 1580
_diffrn_reflns_point_group_measured_fraction_full 0.992
_diffrn_reflns_point_group_measured_fraction_max 0.983
_diffrn_reflns_theta_full 25.242
_diffrn_reflns_theta_max 28.833
_diffrn_reflns_theta_min 3.172
_exptl_absorpt_coefficient_mu 3.147
_exptl_absorpt_correction_T_max 0.745763
_exptl_absorpt_correction_T_min 0.457561
_exptl_absorpt_correction_type multi-scan
_exptl_absorpt_process_details TWINABS
_exptl_crystal_colour colorless
_exptl_crystal_density_diffrn 2.632
_exptl_crystal_description plate
_exptl_crystal_F_000 240
_refine_diff_density_max 2.343
_refine_diff_density_min -2.519
_refine_diff_density_rms 0.286
_refine_ls_extinction_method none
_refine_ls_goodness_of_fit_ref 1.155
_refine_ls_hydrogen_treatment constr
_refine_ls_matrix_type full
_refine_ls_number_parameters 101
_refine_ls_number_reflns 1580
_refine_ls_number_restraints 36
_refine_ls_restrained_S_all 1.143
_refine_ls_R_factor_all 0.0541
_refine_ls_R_factor_gt 0.0484
_refine_ls_shift/su_max 0.000
_refine_ls_shift/su_mean 0.000
_refine_ls_structure_factor_coef Fsqd
_refine_ls_weighting_details 'w=1/[\s^2^(Fo^2^)+(0.0485P)^2^+3.4057P] where P=(Fo^2^+2Fc^2^)/3'
_refine_ls_weighting_scheme calc
_refine_ls_wR_factor_gt 0.1130
_refine_ls_wR_factor_ref 0.1181
_reflns_Friedel_coverage 0.000
_reflns_number_gt 1501
_reflns_number_total 1580
_reflns_threshold_expression 'I > 2\s(I)'
_cod_data_source_file es9b01633_si_002.cif
_cod_data_source_block twin5_full
_cod_depositor_comments
;
The following automatic conversions were performed:

'_atom_sites_solution_secondary' value 'diffmap' was changed to
'difmap'.

Automatic conversion script
Id: cif_fix_values 4973 2017-02-22 13:04:09Z antanas 
;
_cod_database_code 1552549
_shelx_shelxl_version_number 2017/1
_shelx_space_group_comment
;
The symmetry employed for this shelxl refinement is uniquely defined
by the following loop, which should always be used as a source of
symmetry information in preference to the above space-group names.
They are only intended as comments.
;

loop_
_space_group_symop_operation_xyz
'x, y, z'
'-x, -y, -z'

loop_
_atom_site_label
_atom_site_type_symbol
_atom_site_fract_x
_atom_site_fract_y
_atom_site_fract_z
_atom_site_U_iso_or_equiv
_atom_site_adp_type
_atom_site_occupancy
_atom_site_site_symmetry_order
_atom_site_calc_flag
_atom_site_refinement_flags_posn
_atom_site_refinement_flags_adp
Ag1 Ag -1.0617(2) 0.10663(11) -0.75029(5) 0.01743(18) Uani 1 1 d . .
O1C O -1.593(2) 0.4458(9) -0.6788(5) 0.0190(14) Uani 1 1 d . U
O2C O -1.362(2) 0.4462(10) -0.8160(4) 0.0193(14) Uani 1 1 d . U
O3C O -1.548(2) 0.7340(8) -0.7556(5) 0.0182(13) Uani 1 1 d . U
N1C N -1.5011(19) 0.5437(9) -0.7504(6) 0.0111(13) Uani 1 1 d . U
N1 N -1.023(2) 0.0428(11) -0.5964(5) 0.0110(14) Uani 1 1 d . .
N2 N -1.018(2) 0.0429(11) -0.9035(5) 0.0121(14) Uani 1 1 d . .
C1 C -1.088(2) 0.1888(13) -0.5322(6) 0.0133(16) Uani 1 1 d . .
H1 H -1.152307 0.325639 -0.553682 0.016 Uiso 1 1 calc R U
C2 C -1.067(2) 0.1481(12) -0.4359(6) 0.0114(17) Uani 1 1 d . .
H2 H -1.115693 0.255950 -0.392759 0.014 Uiso 1 1 calc R U
C3 C -1.088(2) -0.1506(13) -0.9403(6) 0.0122(17) Uani 1 1 d . .
H3 H -1.153144 -0.259935 -0.899743 0.015 Uiso 1 1 calc R U
C4 C -0.932(2) 0.1925(13) -0.9642(6) 0.0120(15) Uani 1 1 d . .
H4 H -0.884132 0.330150 -0.941231 0.014 Uiso 1 1 calc R U

loop_
_atom_site_aniso_label
_atom_site_aniso_U_11
_atom_site_aniso_U_22
_atom_site_aniso_U_33
_atom_site_aniso_U_23
_atom_site_aniso_U_13
_atom_site_aniso_U_12
Ag1 0.0319(3) 0.0150(3) 0.0069(2) 0.0020(3) 0.00884(18) 0.0015(3)
O1C 0.031(4) 0.008(3) 0.020(3) 0.010(2) 0.012(3) 0.002(2)
O2C 0.027(3) 0.020(3) 0.012(3) -0.002(2) 0.008(2) 0.006(2)
O3C 0.028(3) 0.009(2) 0.020(3) 0.003(3) 0.014(3) 0.003(2)
N1C 0.013(4) 0.009(2) 0.011(2) 0.004(2) 0.000(3) 0.003(2)
N1 0.009(3) 0.012(3) 0.013(3) 0.001(3) 0.006(2) 0.002(2)
N2 0.013(3) 0.013(3) 0.012(3) 0.003(3) 0.008(3) 0.006(2)
C1 0.015(4) 0.009(3) 0.016(4) 0.000(3) 0.005(3) 0.001(3)
C2 0.012(4) 0.012(4) 0.011(4) 0.003(3) 0.006(3) 0.001(3)
C3 0.010(4) 0.014(5) 0.014(4) 0.004(3) 0.008(3) 0.000(3)
C4 0.015(4) 0.011(3) 0.011(4) 0.003(3) 0.004(3) 0.003(3)

loop_
_atom_type_symbol
_atom_type_description
_atom_type_scat_dispersion_real
_atom_type_scat_dispersion_imag
_atom_type_scat_source
C C 0.0033 0.0016 'International Tables Vol C Tables 4.2.6.8 and 6.1.1.4'
Ag Ag -0.8971 1.1015 'International Tables Vol C Tables 4.2.6.8 and 6.1.1.4'
N N 0.0061 0.0033 'International Tables Vol C Tables 4.2.6.8 and 6.1.1.4'
O O 0.0106 0.0060 'International Tables Vol C Tables 4.2.6.8 and 6.1.1.4'
H H 0.0000 0.0000 'International Tables Vol C Tables 4.2.6.8 and 6.1.1.4'

loop_
_geom_angle_atom_site_label_1
_geom_angle_atom_site_label_2
_geom_angle_atom_site_label_3
_geom_angle
_geom_angle_site_symmetry_1
_geom_angle_site_symmetry_3
N1 Ag1 N2 157.4(2) . .
N1 Ag1 O2C 120.1(2) . .
N2 Ag1 O2C 82.3(2) . .
N1C O2C Ag1 109.3(5) . .
O3C N1C O2C 120.4(8) . .
O3C N1C O1C 120.0(8) . .
O2C N1C O1C 119.6(6) . .
C2 N1 C1 117.3(7) 2_354 .
C2 N1 Ag1 120.0(6) 2_354 .
C1 N1 Ag1 122.7(6) . .
C4 N2 C3 116.7(7) . .
C4 N2 Ag1 122.4(6) . .
C3 N2 Ag1 120.9(6) . .
N1 C1 C2 122.6(8) . .
N1 C1 H1 118.7 . .
C2 C1 H1 118.7 . .
N1 C2 C1 120.1(8) 2_354 .
N1 C2 H2 120.0 2_354 .
C1 C2 H2 120.0 . .
N2 C3 C4 121.6(8) . 2_353
N2 C3 H3 119.2 . .
C4 C3 H3 119.2 2_353 .
N2 C4 C3 121.6(8) . 2_353
N2 C4 H4 119.2 . .
C3 C4 H4 119.2 2_353 .

loop_
_geom_bond_atom_site_label_1
_geom_bond_atom_site_label_2
_geom_bond_distance
_geom_bond_site_symmetry_2
Ag1 N1 2.211(7) .
Ag1 N2 2.229(7) .
Ag1 O2C 2.558(6) .
O1C N1C 1.264(9) .
O2C N1C 1.257(9) .
O3C N1C 1.235(8) .
N1 C2 1.336(11) 2_354
N1 C1 1.342(10) .
N2 C4 1.346(10) .
N2 C3 1.358(11) .
C1 C2 1.386(11) .
C1 H1 0.9500 .
C2 H2 0.9500 .
C3 C4 1.388(11) 2_353
C3 H3 0.9500 .
C4 H4 0.9500 .

loop_
_geom_torsion_atom_site_label_1
_geom_torsion_atom_site_label_2
_geom_torsion_atom_site_label_3
_geom_torsion_atom_site_label_4
_geom_torsion
_geom_torsion_site_symmetry_1
_geom_torsion_site_symmetry_4
Ag1 O2C N1C O3C 156.7(7) . .
Ag1 O2C N1C O1C -23.4(9) . .
C2 N1 C1 C2 0.0(14) 2_354 .
Ag1 N1 C1 C2 179.5(6) . .
N1 C1 C2 N1 0.0(14) . 2_354
C4 N2 C3 C4 0.7(13) . 2_353
Ag1 N2 C3 C4 179.1(6) . 2_353
C3 N2 C4 C3 -0.7(13) . 2_353
Ag1 N2 C4 C3 -179.1(6) . 2_353
